data_2100768
loop_
_publ_author_name
'Ezpeleta, J. M.'
'Z\'u\~niga, F. J.'
'P\'erez-Mato, J. M.'
'Paciorek, W. A.'
'Breczewski, T.'

_publ_section_title
;
 Structural analysis of the fourfold phase of betaine calcium chloride
 dihydrate at 90 K
;
_journal_issue 3
_journal_name_full 'Acta Crystallographica Section B'
_journal_page_first 261
_journal_page_last 269
_journal_paper_doi 10.1107/S0108768191013472
_journal_volume 48
_journal_year 1992
_chemical_formula_moiety 'C5 H11 N1 O2,Ca1 Cl2,2(H2 O1)'
_chemical_formula_sum 'C5 H15 Ca Cl2 N O4'
_chemical_formula_weight 264
_symmetry_cell_setting orthorhombic
_symmetry_space_group_name_H-M 'P 21 c a'
_cell_angle_alpha 90
_cell_angle_beta 90
_cell_angle_gamma 90
_cell_formula_units_Z 16
_cell_length_a 10.894(2)
_cell_length_b 10.0130(10)
_cell_length_c 43.237(6)
_cell_volume 4716.0(10)
_diffrn_radiation_type Mo
_diffrn_radiation_wavelength 0.7107
_exptl_absorpt_coefficient_mu 0.95
_exptl_crystal_density_diffrn 1.49
_exptl_crystal_F_000 2208
_cod_data_source_file al0497.cif
_cod_original_formula_sum 'C5 H15 Ca1 Cl2 N1 O4'
_cod_database_code 2100768

loop_
_atom_site_label
_atom_site_fract_x
_atom_site_fract_y
_atom_site_fract_z
_atom_site_U_iso_or_equiv
Ca1A .19342(4) .2500 .22480(4) .0097(2)
ClA .30413(4) .44709(4) .08782(4) .0151(3)
C1A .4311(3) .2500 .7972(3) .0208(8)
C2A .5665(2) .3713(3) .6590(2) .0179(7)
C3A .3893(3) .2500 .5793(2) .0126(4)
C4A .4257(2) .2500 .4427(2) .0118(4)
N1A .4898(2) .2500 .6716(2) .0075(4)
O1A .5349(2) .2500 .4115(2) .0158(4)
O2A .3359(2) .2500 .3725(2) .0231(7)
O3A .08870(10) .4081(2) .34990(10) .0168(4)
H1A .382(2) .3264(19) .801(3) 0.020
H2A .491(3) .2500 .861(3) 0.020
H3A .619(2) .371(3) .726(2) 0.020
H4A .510(2) .446(2) .661(3) 0.020
H5A .614(2) .374(3) .5850(18) 0.020
H6A .340(2) .325(2) .588(3) 0.020
H7A .0103(15) .403(3) .384(2) 0.020
H8A .127(2) .453(3) .4144(18) 0.020

loop_
_geom_bond_atom_site_label_1
_geom_bond_atom_site_label_2
_geom_bond_distance
C4A O2A 1.247(2)
C4A O1A 1.242(2)
C4A C3A 1.530(2)
C3A N1A 1.506(2)
C2A N1A 1.502(4)
C1A N1A 1.500(2)
C1A H1A 0.96(3)
C1A H2A 0.96(2)
C2A H3A 0.95(3)
C2A H4A 0.98(3)
C2A H5A 0.95(3)
C3A H6A 0.95(3)
O3A H7A 0.94(2)
O3A H8A 0.94(3)
